data_1551814
loop_
_publ_author_name
'TANIGUCHI, Kazutaka'
'OKUMURA, Hisako'
'HONDA, Mitsunori'
'SUDA, Mitsuhiro'
'FUJINAMI, Shuhei'
'KUWAE, Akio'
'HANAI, Kazuhiko'
'MAEDA, Shiro'
'KUNIMOTO, Ko-Ki'

_publ_section_title
;
 A New Polymorph of 1-Acetyl-2-thiohydantoin
;
_journal_name_full 'X-ray Structure Analysis Online'
_journal_page_first 93
_journal_paper_doi 10.2116/xraystruct.25.93
_journal_volume 25
_journal_year 2009
_chemical_formula_moiety 'C5 H6 N2 O2 S '
_chemical_formula_sum 'C5 H6 N2 O2 S'
_chemical_formula_weight 158.17
_space_group_IT_number 2
_space_group_name_Hall '-P 1'
_space_group_name_H-M_alt 'P -1'
_symmetry_cell_setting triclinic
_symmetry_Int_Tables_number 2
_symmetry_space_group_name_Hall '-P 1'
_symmetry_space_group_name_H-M 'P -1'
_cell_angle_alpha 74.793(8)
_cell_angle_beta 80.413(9)
_cell_angle_gamma 85.001(10)
_cell_formula_units_Z 2
_cell_length_a 4.9865(7)
_cell_length_b 5.5716(7)
_cell_length_c 12.544(2)
_cell_measurement_reflns_used 1497
_cell_measurement_temperature 123.2
_cell_measurement_theta_max 30.0
_cell_measurement_theta_min 3.8
_cell_volume 331.26(8)
_computing_cell_refinement CRYSTALCLEAR
_computing_data_collection CRYSTALCLEAR
_computing_data_reduction 'teXsan Ver. 1.11'
_computing_publication_material 'teXsan Ver. 1.11'
_computing_structure_refinement 'teXsan Ver. 1.10'
_computing_structure_solution SIR92
_diffrn_detector_area_resol_mean 14.46
_diffrn_measured_fraction_theta_full 0.9428
_diffrn_measured_fraction_theta_max 0.9428
_diffrn_measurement_device_type 'Rigaku/MSC Mercury CCD'
_diffrn_measurement_method \w
_diffrn_radiation_type 'Mo K\a'
_diffrn_radiation_wavelength 0.7107
_diffrn_reflns_av_R_equivalents 0.040
_diffrn_reflns_limit_h_max 6
_diffrn_reflns_limit_h_min 0
_diffrn_reflns_limit_k_max 7
_diffrn_reflns_limit_k_min -7
_diffrn_reflns_limit_l_max 16
_diffrn_reflns_limit_l_min -15
_diffrn_reflns_number 3599
_diffrn_reflns_theta_full 27.50
_diffrn_reflns_theta_max 27.50
_exptl_absorpt_coefficient_mu 0.421
_exptl_absorpt_correction_T_max 0.967
_exptl_absorpt_correction_T_min 0.594
_exptl_absorpt_correction_type multi-scan
_exptl_absorpt_process_details '(Jacobson, 1998)'
_exptl_crystal_colour Colorless
_exptl_crystal_density_diffrn 1.586
_exptl_crystal_density_method 'not measured'
_exptl_crystal_description Prism
_exptl_crystal_F_000 164.00
_exptl_crystal_size_max 0.350
_exptl_crystal_size_mid 0.220
_exptl_crystal_size_min 0.080
_refine_diff_density_max 0.30
_refine_diff_density_min -0.29
_refine_ls_extinction_method none
_refine_ls_goodness_of_fit_ref 1.104
_refine_ls_hydrogen_treatment noref
_refine_ls_number_parameters 91
_refine_ls_number_reflns 1433
_refine_ls_R_factor_gt 0.0355
_refine_ls_shift/su_max 0.0010
_refine_ls_structure_factor_coef Fsqd
_refine_ls_weighting_details 'w = 1/[\s^2^(Fo^2^) + (0.05000(Max(Fo^2^,0) + 2Fc^2^)/3)^2^]'
_refine_ls_weighting_scheme calc
_refine_ls_wR_factor_ref 0.1010
_reflns_number_gt 1304
_reflns_number_total 1433
_reflns_threshold_expression F^2^>2.0\s(F^2^)
_cod_data_source_file 25_93_1.cif
_cod_data_source_block '_kuni2'
_cod_original_cell_volume 331.27(8)
_cod_original_sg_symbol_H-M 'P -1         '
_cod_original_formula_sum 'C5 H6 N2 O2 S '
_cod_database_code 1551814

loop_
_symmetry_equiv_pos_as_xyz
x,y,z
-x,-y,-z

loop_
_atom_site_label
_atom_site_type_symbol
_atom_site_fract_x
_atom_site_fract_y
_atom_site_fract_z
_atom_site_U_iso_or_equiv
_atom_site_adp_type
_atom_site_occupancy
_atom_site_calc_flag
S1 S 0.38343(8) 0.16474(7) 0.61701(3) 0.0193(1) Uani 1.00 d
O1 O 0.7161(2) 0.1819(2) 0.96484(9) 0.0176(3) Uani 1.00 d
O2 O -0.0732(2) 0.7136(2) 0.80505(9) 0.0197(3) Uani 1.00 d
N1 N 0.5922(3) 0.1455(2) 0.8009(1) 0.0144(3) Uani 1.00 d
N2 N 0.2477(3) 0.4221(2) 0.7794(1) 0.0135(3) Uani 1.00 d
C1 C 0.4040(3) 0.2476(3) 0.7317(1) 0.0132(3) Uani 1.00 d
C2 C 0.5675(3) 0.2371(3) 0.8947(1) 0.0134(3) Uani 1.00 d
C3 C 0.3224(3) 0.4146(3) 0.8892(1) 0.0150(4) Uani 1.00 d
C4 C 0.0458(3) 0.5959(3) 0.7402(1) 0.0148(3) Uani 1.00 d
C5 C -0.0148(3) 0.6370(3) 0.6240(1) 0.0192(4) Uani 1.00 d
H1 H 0.7210 0.0409 0.7788 0.0132 Uiso 1.00 calc
H2 H 0.1732 0.3451 0.9487 0.0132 Uiso 1.00 calc
H3 H 0.3489 0.5754 0.9018 0.0132 Uiso 1.00 calc
H4 H -0.1343 0.7908 0.6099 0.0132 Uiso 1.00 calc
H5 H -0.0764 0.4989 0.6094 0.0132 Uiso 1.00 calc
H6 H 0.1535 0.6621 0.5738 0.0132 Uiso 1.00 calc

loop_
_atom_site_aniso_label
_atom_site_aniso_U_11
_atom_site_aniso_U_22
_atom_site_aniso_U_33
_atom_site_aniso_U_12
_atom_site_aniso_U_13
_atom_site_aniso_U_23
S1 0.0246(3) 0.0200(2) 0.0163(2) 0.0055(2) -0.0073(2) -0.0094(2)
O1 0.0181(6) 0.0174(6) 0.0188(6) 0.0013(4) -0.0093(4) -0.0039(4)
O2 0.0212(6) 0.0182(6) 0.0186(6) 0.0092(4) -0.0038(4) -0.0058(4)
N1 0.0151(6) 0.0151(6) 0.0139(6) 0.0050(5) -0.0049(5) -0.0055(5)
N2 0.0149(6) 0.0145(6) 0.0123(6) 0.0037(5) -0.0044(5) -0.0051(5)
C1 0.0136(7) 0.0103(6) 0.0149(7) 0.0004(5) -0.0017(5) -0.0025(5)
C2 0.0142(7) 0.0116(6) 0.0144(7) -0.0008(5) -0.0026(5) -0.0030(5)
C3 0.0177(7) 0.0166(7) 0.0128(7) 0.0047(6) -0.0064(6) -0.0065(6)
C4 0.0145(7) 0.0124(7) 0.0161(7) 0.0018(5) -0.0031(5) -0.0016(5)
C5 0.0222(8) 0.0195(8) 0.0161(7) 0.0056(6) -0.0081(6) -0.0038(6)

loop_
_atom_type_symbol
_atom_type_description
_atom_type_scat_dispersion_real
_atom_type_scat_dispersion_imag
_atom_type_scat_source
H H 0.000 0.000
;International Tables for Crystallography
(1992, Vol. C, Table 6.1.1.2)
;
C C 0.003 0.002
;International Tables for Crystallography
(1992, Vol. C, Tables 4.2.6.8 and 6.1.1.1)
;
N N 0.006 0.003
;International Tables for Crystallography
(1992, Vol. C, Tables 4.2.6.8 and 6.1.1.1)
;
O O 0.011 0.006
;International Tables for Crystallography
(1992, Vol. C, Tables 4.2.6.8 and 6.1.1.1)
;
S S 0.125 0.123
;International Tables for Crystallography
(1992, Vol. C, Tables 4.2.6.8 and 6.1.1.1)
;

loop_
_geom_angle_atom_site_label_1
_geom_angle_atom_site_label_2
_geom_angle_atom_site_label_3
_geom_angle
_geom_angle_publ_flag
C1 N1 C2 114.0(1) yes
C1 N2 C3 110.9(1) yes
C1 N2 C4 131.1(1) yes
C3 N2 C4 118.0(1) yes
S1 C1 N1 123.6(1) yes
S1 C1 N2 130.1(1) yes
N1 C1 N2 106.3(1) yes
O1 C2 N1 125.7(1) yes
O1 C2 C3 128.5(1) yes
N1 C2 C3 105.9(1) yes
N2 C3 C2 102.5(1) yes
O2 C4 N2 116.4(1) yes
O2 C4 C5 122.7(1) yes
N2 C4 C5 120.9(1) yes

loop_
_geom_bond_atom_site_label_1
_geom_bond_atom_site_label_2
_geom_bond_distance
_geom_bond_publ_flag
S1 C1 1.643(2) yes
O1 C2 1.206(2) yes
O2 C4 1.223(2) yes
N1 C1 1.370(2) yes
N1 C2 1.384(2) yes
N2 C1 1.389(2) yes
N2 C3 1.475(2) yes
N2 C4 1.393(2) yes
C2 C3 1.502(2) yes
C4 C5 1.493(2) yes

loop_
_geom_contact_atom_site_label_1
_geom_contact_atom_site_label_2
_geom_contact_distance
_geom_contact_site_symmetry_2
S1 C4 3.572(2) 1_545
O1 C2 2.853(2) 2_657
O1 O1 2.953(2) 2_657
O1 C3 3.226(2) 2_667
O1 N1 3.240(2) 2_657
O1 O2 3.259(2) 1_655
O1 C3 3.287(2) 1_655
O1 N2 3.341(2) 1_655
O1 C3 3.352(2) 2_657
O1 C4 3.417(2) 1_655
O1 O1 3.435(2) 2_757
O2 N1 2.800(2) 1_465
O2 C2 3.180(2) 1_455
O2 C3 3.445(2) 1_455
N1 C4 3.377(2) 1_655
N1 C5 3.545(2) 1_655
N2 C2 3.585(2) 1_455
C2 C2 3.236(3) 2_657
C2 C4 3.271(2) 1_655

loop_
_geom_torsion_atom_site_label_1
_geom_torsion_atom_site_label_2
_geom_torsion_atom_site_label_3
_geom_torsion_atom_site_label_4
_geom_torsion
_geom_torsion_publ_flag
S1 C1 N1 C2 -178.1(1) yes
S1 C1 N2 C3 174.0(1) yes
S1 C1 N2 C4 -7.2(2) yes
O1 C2 N1 C1 -177.0(1) yes
O1 C2 C3 N2 174.2(1) yes
O2 C4 N2 C1 174.4(1) yes
O2 C4 N2 C3 -6.8(2) yes
N1 C1 N2 C3 -5.6(2) yes
N1 C1 N2 C4 173.3(1) yes
N1 C2 C3 N2 -5.8(1) yes
N2 C1 N1 C2 1.5(2) yes
C1 N1 C2 C3 2.9(2) yes
C1 N2 C3 C2 7.1(2) yes
C1 N2 C4 C5 -6.8(2) yes
C2 C3 N2 C4 -171.9(1) yes
C3 N2 C4 C5 171.9(1) yes
C3 N2 C4 C5 171.9(1) yes
